data_8100029
loop_
_publ_author_name
'Ho, S. Y.'
'Tiekink, E. R. T.'

_publ_section_title
;
Crystal structure of (O-ethyldithiocarbonato)(triphenylphosphine)gold
(I), (C~6~H~5~)~3~PAu(S~2~COC~4~H~9~)
;
_journal_issue 1
_journal_name_full 'Zeitschrift f\"ur Kristallographie - New Crystal Structures'
_journal_page_first 71
_journal_page_last 72
_journal_volume 219
_journal_year 2004
_chemical_formula_structural 'C23 H24 Au1 O1 P1 S2'
_chemical_formula_sum 'C23 H24 Au O P S2'
_chemical_formula_weight 608.48
_space_group_IT_number 15
_symmetry_cell_setting monoclinic
_symmetry_space_group_name_Hall '-C 2yc'
_symmetry_space_group_name_H-M 'C 1 2/c 1'
_cell_angle_alpha 90
_cell_angle_beta 125.554(1)
_cell_angle_gamma 90
_cell_formula_units_Z 8
_cell_length_a 23.5809(14)
_cell_length_b 13.7153(8)
_cell_length_c 17.1823(10)
_cell_measurement_temperature 183(2)
_cell_volume 4521.1(5)
_diffrn_ambient_temperature 183(2)
_exptl_crystal_density_diffrn 1.788
_cod_original_sg_symbol_H-M 'C 2/c'
_cod_original_formula_sum 'C23 H24 Au1 O1 P1 S2'
_cod_database_code 8100029

loop_
_symmetry_equiv_pos_as_xyz
'x, y, z'
'-x, y, -z+1/2'
'x+1/2, y+1/2, z'
'-x+1/2, y+1/2, -z+1/2'
'-x, -y, -z'
'x, -y, z-1/2'
'-x+1/2, -y+1/2, -z'
'x+1/2, -y+1/2, z-1/2'

loop_
_atom_site_label
_atom_site_type_symbol
_atom_site_fract_x
_atom_site_fract_y
_atom_site_fract_z
_atom_site_U_iso_or_equiv
_atom_site_adp_type
_atom_site_occupancy
_atom_site_symmetry_multiplicity
_atom_site_Wyckoff_symbol
_atom_site_calc_flag
_atom_site_refinement_flags
_atom_site_disorder_assembly
_atom_site_disorder_group
Au Au 0.066839(5) 0.452138(8) 0.245097(7) 0.02210(4) Uani 1 8 f d . . .
S1 S -0.00941(4) 0.34392(5) 0.12519(5) 0.02673(15) Uani 1 8 f d . . .
S2 S -0.01275(5) 0.13149(6) 0.10086(7) 0.0436(2) Uani 1 8 f d . . .
P1 P 0.13935(4) 0.57204(5) 0.34329(5) 0.02103(14) Uani 1 8 f d . . .
O1 O 0.08759(12) 0.23003(17) 0.25059(16) 0.0385(6) Uani 1 8 f d . . .
C1 C 0.02661(15) 0.2303(2) 0.1658(2) 0.0262(6) Uani 1 8 f d . . .
C2 C 0.11919(18) 0.1372(3) 0.2961(3) 0.0486(10) Uani 1 8 f d . . .
H2a H 0.1154 0.0911 0.2489 0.058 Uiso 1 8 f calc R . .
H2b H 0.0952 0.1084 0.3224 0.058 Uiso 1 8 f calc R . .
C3 C 0.19390(18) 0.1556(3) 0.3744(3) 0.0464(9) Uani 1 8 f d . . .
H3a H 0.2130 0.0969 0.4154 0.056 Uiso 1 8 f calc R . .
H3b H 0.1963 0.2098 0.4143 0.056 Uiso 1 8 f calc R . .
C4 C 0.23935(19) 0.1802(3) 0.3433(3) 0.0480(9) Uani 1 8 f d . . .
H4a H 0.2322 0.1308 0.2963 0.058 Uiso 1 8 f calc R . .
H4b H 0.2248 0.2441 0.3105 0.058 Uiso 1 8 f calc R . .
C5 C 0.3147(2) 0.1845(3) 0.4225(3) 0.0635(13) Uani 1 8 f d . . .
H5a H 0.3413 0.2003 0.3966 0.095 Uiso 1 8 f calc R . .
H5b H 0.3299 0.1212 0.4548 0.095 Uiso 1 8 f calc R . .
H5c H 0.3227 0.2349 0.4683 0.095 Uiso 1 8 f calc R . .
C11 C 0.22645(15) 0.5615(2) 0.3735(2) 0.0232(6) Uani 1 8 f d . . .
C12 C 0.26633(16) 0.6435(2) 0.3876(2) 0.0316(7) Uani 1 8 f d . . .
H12 H 0.2472 0.7069 0.3789 0.038 Uiso 1 8 f calc R . .
C13 C 0.33371(17) 0.6328(3) 0.4141(2) 0.0374(8) Uani 1 8 f d . . .
H13 H 0.3607 0.6889 0.4235 0.045 Uiso 1 8 f calc R . .
C14 C 0.36207(18) 0.5406(3) 0.4272(3) 0.0386(8) Uani 1 8 f d . . .
H14 H 0.4086 0.5333 0.4465 0.046 Uiso 1 8 f calc R . .
C15 C 0.32238(19) 0.4597(2) 0.4120(3) 0.0408(8) Uani 1 8 f d . . .
H15 H 0.3413 0.3964 0.4194 0.049 Uiso 1 8 f calc R . .
C16 C 0.25492(17) 0.4696(2) 0.3861(2) 0.0323(7) Uani 1 8 f d . . .
H16 H 0.2282 0.4133 0.3770 0.039 Uiso 1 8 f calc R . .
C21 C 0.15060(15) 0.5813(2) 0.4563(2) 0.0229(6) Uani 1 8 f d . . .
C22 C 0.21563(16) 0.5893(2) 0.5436(2) 0.0286(6) Uani 1 8 f d . . .
H22 H 0.2567 0.5916 0.5455 0.034 Uiso 1 8 f calc R . .
C23 C 0.22023(18) 0.5940(2) 0.6283(2) 0.0370(8) Uani 1 8 f d . . .
H23 H 0.2646 0.5989 0.6880 0.044 Uiso 1 8 f calc R . .
C24 C 0.1607(2) 0.5915(3) 0.6255(2) 0.0420(8) Uani 1 8 f d . . .
H24 H 0.1642 0.5940 0.6834 0.050 Uiso 1 8 f calc R . .
C25 C 0.0961(2) 0.5853(3) 0.5393(3) 0.0425(9) Uani 1 8 f d . . .
H25 H 0.0551 0.5849 0.5377 0.051 Uiso 1 8 f calc R . .
C26 C 0.09122(16) 0.5798(2) 0.4551(2) 0.0316(7) Uani 1 8 f d . . .
H26 H 0.0467 0.5749 0.3957 0.038 Uiso 1 8 f calc R . .
C31 C 0.10776(15) 0.6908(2) 0.2870(2) 0.0260(6) Uani 1 8 f d . . .
C32 C 0.10951(17) 0.7718(2) 0.3362(3) 0.0338(7) Uani 1 8 f d . . .
H32 H 0.1262 0.7663 0.4014 0.041 Uiso 1 8 f calc R . .
C33 C 0.08689(19) 0.8607(2) 0.2902(3) 0.0435(9) Uani 1 8 f d . . .
H33 H 0.0880 0.9164 0.3240 0.052 Uiso 1 8 f calc R . .
C34 C 0.06258(19) 0.8694(3) 0.1954(3) 0.0505(11) Uani 1 8 f d . . .
H34 H 0.0472 0.9308 0.1643 0.061 Uiso 1 8 f calc R . .
C35 C 0.06064(19) 0.7888(3) 0.1461(3) 0.0490(10) Uani 1 8 f d . . .
H35 H 0.0438 0.7945 0.0809 0.059 Uiso 1 8 f calc R . .
C36 C 0.08325(17) 0.6996(2) 0.1918(2) 0.0358(7) Uani 1 8 f d . . .
H36 H 0.0820 0.6440 0.1579 0.043 Uiso 1 8 f calc R . .

loop_
_atom_site_aniso_label
_atom_site_aniso_U_11
_atom_site_aniso_U_22
_atom_site_aniso_U_33
_atom_site_aniso_U_23
_atom_site_aniso_U_13
_atom_site_aniso_U_12
Au 0.01910(6) 0.02193(6) 0.02086(6) -0.00271(4) 0.00911(5) -0.00130(4)
S1 0.0211(3) 0.0267(4) 0.0234(4) -0.0031(3) 0.0078(3) -0.0021(3)
S2 0.0461(5) 0.0287(4) 0.0373(5) -0.0107(3) 0.0137(4) -0.0071(4)
P1 0.0205(3) 0.0205(3) 0.0195(4) -0.0012(3) 0.0101(3) -0.0017(3)
O1 0.0238(11) 0.0300(12) 0.0353(14) -0.0012(10) 0.0021(10) -0.0004(9)
C1 0.0205(14) 0.0279(14) 0.0272(15) -0.0055(12) 0.0121(13) -0.0052(11)
C2 0.0324(19) 0.0313(18) 0.058(3) 0.0108(17) 0.0130(19) 0.0046(15)
C3 0.039(2) 0.049(2) 0.043(2) 0.0140(17) 0.0189(18) 0.0159(17)
C4 0.040(2) 0.047(2) 0.044(2) 0.0096(17) 0.0171(19) 0.0025(17)
C5 0.040(2) 0.052(2) 0.088(4) 0.010(2) 0.032(3) 0.0038(18)
C11 0.0200(13) 0.0266(14) 0.0193(14) -0.0015(11) 0.0093(12) -0.0001(11)
C12 0.0262(15) 0.0278(15) 0.0374(18) -0.0009(13) 0.0165(14) -0.0004(12)
C13 0.0291(17) 0.0447(19) 0.0362(19) 0.0026(15) 0.0177(15) -0.0074(15)
C14 0.0216(16) 0.055(2) 0.0352(19) 0.0079(15) 0.0142(15) 0.0066(14)
C15 0.0294(18) 0.0366(18) 0.048(2) 0.0073(15) 0.0177(17) 0.0098(14)
C16 0.0265(16) 0.0275(15) 0.0352(18) 0.0031(13) 0.0135(15) 0.0031(12)
C21 0.0258(14) 0.0193(12) 0.0238(14) -0.0008(11) 0.0145(13) -0.0039(11)
C22 0.0287(16) 0.0278(15) 0.0266(16) -0.0005(12) 0.0145(14) -0.0039(12)
C23 0.0407(19) 0.0395(18) 0.0209(16) -0.0010(14) 0.0123(15) -0.0064(15)
C24 0.054(2) 0.049(2) 0.0311(19) -0.0079(16) 0.0293(18) -0.0119(18)
C25 0.048(2) 0.050(2) 0.044(2) -0.0132(17) 0.036(2) -0.0135(18)
C26 0.0255(15) 0.0377(16) 0.0302(17) -0.0080(14) 0.0154(14) -0.0072(13)
C31 0.0231(14) 0.0228(14) 0.0302(16) 0.0045(11) 0.0145(13) 0.0015(11)
C32 0.0322(17) 0.0277(15) 0.0397(19) 0.0003(14) 0.0200(16) -0.0016(13)
C33 0.0380(19) 0.0219(15) 0.067(3) 0.0027(16) 0.028(2) 0.0022(14)
C34 0.040(2) 0.0351(19) 0.069(3) 0.0264(19) 0.028(2) 0.0087(16)
C35 0.041(2) 0.058(2) 0.042(2) 0.0219(18) 0.0202(19) 0.0008(18)
C36 0.0388(19) 0.0346(17) 0.0328(18) 0.0076(14) 0.0201(16) 0.0004(14)

loop_
_geom_bond_atom_site_label_1
_geom_bond_atom_site_label_2
_geom_bond_distance
_geom_bond_site_symmetry_2
_geom_bond_publ_flag
Au P1 2.2627(7) . ?
Au S1 2.3179(7) . ?
Au Au 3.2531(3) 2 ?
S1 C1 1.716(3) . ?
S2 C1 1.655(3) . ?
P1 C21 1.805(3) . ?
P1 C11 1.808(3) . ?
P1 C31 1.819(3) . ?
O1 C1 1.325(3) . ?
O1 C2 1.453(4) . ?
C2 C3 1.491(5) . ?
C2 H2A 0.9900 . ?
C2 H2B 0.9900 . ?
C3 C4 1.488(5) . ?
C3 H3A 0.9900 . ?
C3 H3B 0.9900 . ?
C4 C5 1.484(5) . ?
C4 H4A 0.9900 . ?
C4 H4B 0.9900 . ?
C5 H5A 0.9800 . ?
C5 H5B 0.9800 . ?
C5 H5C 0.9800 . ?
C11 C16 1.386(4) . ?
C11 C12 1.394(4) . ?
C12 C13 1.382(4) . ?
C12 H12 0.9500 . ?
C13 C14 1.387(5) . ?
C13 H13 0.9500 . ?
C14 C15 1.375(5) . ?
C14 H14 0.9500 . ?
C15 C16 1.387(5) . ?
C15 H15 0.9500 . ?
C16 H16 0.9500 . ?
C21 C26 1.389(4) . ?
C21 C22 1.392(4) . ?
C22 C23 1.396(4) . ?
C22 H22 0.9500 . ?
C23 C24 1.378(5) . ?
C23 H23 0.9500 . ?
C24 C25 1.377(5) . ?
C24 H24 0.9500 . ?
C25 C26 1.386(5) . ?
C25 H25 0.9500 . ?
C26 H26 0.9500 . ?
C31 C32 1.382(4) . ?
C31 C36 1.387(4) . ?
C32 C33 1.381(5) . ?
C32 H32 0.9500 . ?
C33 C34 1.382(6) . ?
C33 H33 0.9500 . ?
C34 C35 1.376(6) . ?
C34 H34 0.9500 . ?
C35 C36 1.383(5) . ?
C35 H35 0.9500 . ?
C36 H36 0.9500 . ?
